data_7702140
loop_
_publ_author_name
'Escobedo-Cruz, Francisco V'
'Hughbanks, Timothy'

_publ_section_title
;
 New coordination networks containing trinuclear lanthanide complexes and
 hexacyanometallates.
;
_journal_issue 19
_journal_name_full 'Dalton transactions (Cambridge, England : 2003)'
_journal_page_first 6831
_journal_page_last 6841
_journal_paper_doi 10.1039/c7dt02541f
_journal_volume 47
_journal_year 2018
_chemical_formula_moiety 'C30 H56 Cr Dy3 N12 O10'
_chemical_formula_sum 'C30 H56 Cr Dy3 N12 O10'
_chemical_formula_weight 1284.36
_space_group_crystal_system orthorhombic
_space_group_IT_number 59
_space_group_name_Hall '-P 2ab 2a'
_space_group_name_H-M_alt 'P m m n :2'
_atom_sites_solution_hydrogens mixed
_atom_sites_solution_primary direct
_audit_creation_date 2018-02-15
_audit_creation_method
;
Olex2 1.2
(compiled 2017.08.10 svn.r3461 for OlexSys, GUI svn.r5381)
;
_audit_update_record
;
2018-02-16 deposited with the CCDC.
2018-04-13 downloaded from the CCDC.
;
_cell_angle_alpha 90
_cell_angle_beta 90
_cell_angle_gamma 90
_cell_formula_units_Z 2
_cell_length_a 14.335(13)
_cell_length_b 13.289(13)
_cell_length_c 13.888(13)
_cell_measurement_reflns_used 9847
_cell_measurement_temperature 150
_cell_measurement_theta_max 28.4939
_cell_measurement_theta_min 2.5546
_cell_volume 2646(4)
_computing_cell_refinement 'SAINT V8.27A (Bruker,2012)'
_computing_data_collection 'Bruker ApexII'
_computing_data_reduction 'SAINT V8.27A (Bruker,2012)'
_computing_molecular_graphics 'Olex2 (Dolomanov et al., 2009)'
_computing_publication_material 'Olex2 (Dolomanov et al., 2009)'
_computing_structure_refinement 'ShelXL (Sheldrick, 2015)'
_computing_structure_solution 'ShelXS (Sheldrick, 2008)'
_diffrn_ambient_temperature 150
_diffrn_detector 'CCD area detector'
_diffrn_detector_area_resol_mean 5.6
_diffrn_detector_type 'Bruker SMART CCD 6000 area detector'
_diffrn_measured_fraction_theta_full 0.980
_diffrn_measured_fraction_theta_max 0.991
_diffrn_measurement_device 'three-circle diffractometer'
_diffrn_measurement_device_type 'Bruker APEX-II CCD'
_diffrn_radiation_monochromator graphite
_diffrn_radiation_probe x-ray
_diffrn_radiation_type MoK\a
_diffrn_radiation_wavelength 0.71073
_diffrn_reflns_av_R_equivalents 0.0617
_diffrn_reflns_av_unetI/netI 0.0223
_diffrn_reflns_Laue_measured_fraction_full 0.980
_diffrn_reflns_Laue_measured_fraction_max 0.991
_diffrn_reflns_limit_h_max 23
_diffrn_reflns_limit_h_min -23
_diffrn_reflns_limit_k_max 21
_diffrn_reflns_limit_k_min -21
_diffrn_reflns_limit_l_max 22
_diffrn_reflns_limit_l_min -22
_diffrn_reflns_number 139241
_diffrn_reflns_point_group_measured_fraction_full 0.980
_diffrn_reflns_point_group_measured_fraction_max 0.991
_diffrn_reflns_theta_full 25.242
_diffrn_reflns_theta_max 35.340
_diffrn_reflns_theta_min 2.042
_diffrn_source 'sealed X-ray tube'
_diffrn_source_target Mo
_diffrn_source_type 'Incoatec I\ms'
_diffrn_standards_number 0
_exptl_absorpt_coefficient_mu 4.439
_exptl_absorpt_correction_T_max 0.7470
_exptl_absorpt_correction_T_min 0.4525
_exptl_absorpt_correction_type multi-scan
_exptl_absorpt_process_details
;
SADABS-2012/1 (Bruker,2012) was used for absorption correction.
wR2(int) was 0.0988 before and 0.0526 after correction.
The Ratio of minimum to maximum transmission is 0.6058.
The \l/2 correction factor is 0.0015.
;
_exptl_crystal_colour 'clear light yellow'
_exptl_crystal_colour_lustre clear
_exptl_crystal_colour_modifier light
_exptl_crystal_colour_primary yellow
_exptl_crystal_density_diffrn 1.612
_exptl_crystal_description needle
_exptl_crystal_F_000 1244
_exptl_crystal_preparation 'Magnetic properties'
_exptl_crystal_size_max 0.712
_exptl_crystal_size_mid 0.054
_exptl_crystal_size_min 0.028
_refine_diff_density_max 1.445
_refine_diff_density_min -1.931
_refine_diff_density_rms 0.123
_refine_ls_extinction_method none
_refine_ls_goodness_of_fit_ref 1.035
_refine_ls_hydrogen_treatment constr
_refine_ls_matrix_type full
_refine_ls_number_parameters 155
_refine_ls_number_reflns 6322
_refine_ls_number_restraints 0
_refine_ls_restrained_S_all 1.035
_refine_ls_R_factor_all 0.0365
_refine_ls_R_factor_gt 0.0251
_refine_ls_shift/su_max 0.001
_refine_ls_shift/su_mean 0.000
_refine_ls_structure_factor_coef Fsqd
_refine_ls_weighting_details 'w=1/[\s^2^(Fo^2^)+(0.0250P)^2^+2.8050P] where P=(Fo^2^+2Fc^2^)/3'
_refine_ls_weighting_scheme calc
_refine_ls_wR_factor_gt 0.0533
_refine_ls_wR_factor_ref 0.0580
_reflns_Friedel_coverage 0.000
_reflns_number_gt 5157
_reflns_number_total 6322
_reflns_threshold_expression 'I > 2\s(I)'
_cod_data_source_file c7dt02541f1.cif
_cod_data_source_block C30H56N12O10Dy3Cr
_cod_original_sg_symbol_H-M 'P m m n'
_cod_database_code 7702140
_shelxl_version_number 2014-1
_shelx_space_group_comment
;
The symmetry employed for this shelxl refinement is uniquely defined
by the following loop, which should always be used as a source of
symmetry information in preference to the above space-group names.
They are only intended as comments.
;
_olex2_refinement_description
;
1. Fixed Uiso
 At 1.2 times of:
  All C(H) groups
 At 1.5 times of:
  All C(H,H,H) groups, All O(H,H) groups
2. Others
 Fixed Sof: H0Aa(0.5) H0Ab(0.5) H10a(0.5) H10b(0.5)
3.a Rotating group:
 O0AA(H0Aa,H0Ab), O10(H10a,H10b)
3.b Ternary CH refined with riding coordinates:
 C5(H5), C6(H6), C7(H7), C14(H14)
3.c Idealised Me refined as rotating group:
 C4(H4a,H4b,H4c), C3AA(H3Aa,H3Ab,H3Ac), C4AA(H4Aa,H4Ab,H4Ac)
;
_olex2_submission_special_instructions 'No special instructions were received'

loop_
_space_group_symop_operation_xyz
'x, y, z'
'-x+1/2, -y+1/2, z'
'x+1/2, -y, -z'
'-x, y+1/2, -z'
'-x, -y, -z'
'x-1/2, y-1/2, -z'
'-x-1/2, y, z'
'x, -y-1/2, z'

loop_
_atom_site_label
_atom_site_type_symbol
_atom_site_fract_x
_atom_site_fract_y
_atom_site_fract_z
_atom_site_U_iso_or_equiv
_atom_site_adp_type
_atom_site_occupancy
_atom_site_site_symmetry_order
_atom_site_calc_flag
_atom_site_refinement_flags_posn
_atom_site_refinement_flags_adp
_atom_site_refinement_flags_occupancy
Dy1 Dy 0.7500 0.61352(2) 0.27787(2) 0.01683(3) Uani 1 2 d S T P
Dy2 Dy 0.7500 0.7500 0.04630(2) 0.02807(5) Uani 1 4 d S T P
O2 O 0.66213(13) 0.7500 0.31883(12) 0.0190(3) Uani 1 2 d S T P
O3 O 0.66243(10) 0.86033(10) 0.13816(9) 0.0231(2) Uani 1 1 d . . .
N2 N 0.92680(12) 0.56471(12) 0.30001(13) 0.0263(3) Uani 1 1 d . . .
C5 C 0.56416(19) 0.7500 0.3051(2) 0.0235(5) Uani 1 2 d S T P
H5 H 0.5337 0.7500 0.3699 0.028 Uiso 1 2 calc RS T P
C6 C 0.53326(14) 0.84500(15) 0.25149(16) 0.0269(4) Uani 1 1 d . . .
H6 H 0.4637 0.8494 0.2537 0.032 Uiso 1 1 calc R . .
C7 C 0.56466(14) 0.84596(16) 0.14582(14) 0.0272(4) Uani 1 1 d . . .
H7 H 0.5334 0.9041 0.1134 0.033 Uiso 1 1 calc R . .
N8 N 0.9276(2) 0.7500 -0.00580(19) 0.0404(7) Uani 1 2 d S T P
C14 C 0.5339(2) 0.7500 0.0943(2) 0.0330(6) Uani 1 2 d S T P
H14 H 0.4642 0.7500 0.0902 0.040 Uiso 1 2 calc RS T P
Cr1 Cr 0.7500 0.2500 0.45460(6) 0.03092(14) Uani 1 4 d S T P
C0AA C 0.7500 0.3621(2) 0.3507(2) 0.0298(6) Uani 1 2 d S T P
N10 N 0.7500 0.42941(19) 0.2983(2) 0.0315(5) Uani 1 2 d S T P
O0AA O 0.7500 0.59497(16) 0.45198(14) 0.0340(5) Uani 1 2 d S T P
H0AA H 0.7926 0.6365 0.4803 0.051 Uiso 0.5 1 d GR . .
H0AB H 0.7702 0.5327 0.4702 0.051 Uiso 0.5 1 d GR . .
O10 O 0.7500 0.8722(3) -0.0810(2) 0.0728(11) Uani 1 2 d S T P
H10A H 0.7652 0.9497 -0.0766 0.109 Uiso 0.5 1 d GR . .
H10B H 0.7348 0.8613 -0.1545 0.109 Uiso 0.5 1 d GR . .
N5 N 0.9741(2) 0.2500 0.4361(2) 0.0415(7) Uani 1 2 d S T P
C1AA C 0.8947(3) 0.2500 0.4470(2) 0.0351(7) Uani 1 2 d S T P
C2AA C 0.7500 0.3635(2) 0.5577(3) 0.0366(7) Uani 1 2 d S T P
N7 N 0.7500 0.4297(2) 0.6113(2) 0.0443(7) Uani 1 2 d S T P
C4 C 0.96027(19) 0.55707(17) 0.40064(17) 0.0377(5) Uani 1 1 d . . .
H4A H 0.9382 0.6153 0.4374 0.057 Uiso 1 1 calc GR . .
H4B H 1.0286 0.5557 0.4013 0.057 Uiso 1 1 calc GR . .
H4C H 0.9362 0.4952 0.4298 0.057 Uiso 1 1 calc GR . .
C3AA C 0.95718(17) 0.47198(16) 0.25006(19) 0.0352(5) Uani 1 1 d . . .
H3AA H 0.9411 0.4132 0.2893 0.053 Uiso 1 1 calc GR . .
H3AB H 1.0248 0.4741 0.2402 0.053 Uiso 1 1 calc GR . .
H3AC H 0.9257 0.4672 0.1876 0.053 Uiso 1 1 calc GR . .
C4AA C 0.9600(3) 0.8401(3) -0.0594(2) 0.0614(9) Uani 1 1 d . . .
H4AA H 0.9387 0.8359 -0.1264 0.092 Uiso 1 1 calc GR . .
H4AB H 1.0283 0.8430 -0.0579 0.092 Uiso 1 1 calc GR . .
H4AC H 0.9343 0.9008 -0.0294 0.092 Uiso 1 1 calc GR . .

loop_
_atom_site_aniso_label
_atom_site_aniso_U_11
_atom_site_aniso_U_22
_atom_site_aniso_U_33
_atom_site_aniso_U_23
_atom_site_aniso_U_13
_atom_site_aniso_U_12
Dy1 0.02558(6) 0.01251(5) 0.01240(5) -0.00097(3) 0.000 0.000
Dy2 0.03584(10) 0.03888(10) 0.00950(7) 0.000 0.000 0.000
O2 0.0261(9) 0.0140(7) 0.0169(7) 0.000 0.0018(6) 0.000
O3 0.0277(6) 0.0228(6) 0.0187(5) 0.0036(5) -0.0027(5) -0.0006(5)
N2 0.0311(8) 0.0171(7) 0.0307(8) -0.0019(6) -0.0072(7) 0.0048(6)
C5 0.0270(12) 0.0178(10) 0.0257(11) 0.000 0.0071(10) 0.000
C6 0.0241(8) 0.0217(8) 0.0350(10) 0.0011(7) 0.0023(7) 0.0026(7)
C7 0.0266(9) 0.0269(9) 0.0282(9) 0.0041(7) -0.0073(7) 0.0034(7)
N8 0.0527(17) 0.0442(16) 0.0244(12) 0.000 0.0203(12) 0.000
C14 0.0320(15) 0.0341(15) 0.0329(14) 0.000 -0.0148(12) 0.000
Cr1 0.0411(4) 0.0093(2) 0.0424(4) 0.000 0.000 0.000
C0AA 0.0351(14) 0.0114(10) 0.0428(16) -0.0047(10) 0.000 0.000
N10 0.0344(13) 0.0179(10) 0.0423(14) -0.0036(10) 0.000 0.000
O0AA 0.0647(15) 0.0190(9) 0.0182(9) 0.0033(7) 0.000 0.000
O10 0.084(2) 0.103(3) 0.0324(14) 0.0354(17) 0.000 0.000
N5 0.0470(17) 0.0287(13) 0.0488(17) 0.000 -0.0139(14) 0.000
C1AA 0.0493(19) 0.0159(11) 0.0402(16) 0.000 -0.0113(14) 0.000
C2AA 0.0527(19) 0.0169(12) 0.0402(17) 0.0010(11) 0.000 0.000
N7 0.068(2) 0.0243(13) 0.0408(15) -0.0018(11) 0.000 0.000
C4 0.0494(13) 0.0259(10) 0.0379(11) 0.0044(8) -0.0211(10) 0.0017(9)
C3AA 0.0365(11) 0.0214(9) 0.0478(12) -0.0053(8) -0.0006(10) 0.0089(8)
C4AA 0.075(2) 0.071(2) 0.0374(13) 0.0164(14) 0.0264(14) -0.0148(18)

loop_
_atom_type_symbol
_atom_type_description
_atom_type_scat_dispersion_real
_atom_type_scat_dispersion_imag
_atom_type_scat_source
C C 0.0033 0.0016 'International Tables Vol C Tables 4.2.6.8 and 6.1.1.4'
H H 0.0000 0.0000 'International Tables Vol C Tables 4.2.6.8 and 6.1.1.4'
Cr Cr 0.3209 0.6236 'International Tables Vol C Tables 4.2.6.8 and 6.1.1.4'
Dy Dy -0.1892 4.4098 'International Tables Vol C Tables 4.2.6.8 and 6.1.1.4'
N N 0.0061 0.0033 'International Tables Vol C Tables 4.2.6.8 and 6.1.1.4'
O O 0.0106 0.0060 'International Tables Vol C Tables 4.2.6.8 and 6.1.1.4'

loop_
_geom_angle_atom_site_label_1
_geom_angle_atom_site_label_2
_geom_angle_atom_site_label_3
_geom_angle
_geom_angle_site_symmetry_1
_geom_angle_site_symmetry_3
Dy1 Dy1 Dy2 60.58(3) 2_665 .
O2 Dy1 Dy1 37.31(5) . 2_665
O2 Dy1 Dy1 37.31(5) 2_665 2_665
O2 Dy1 Dy2 80.01(6) 2_665 .
O2 Dy1 Dy2 80.01(6) . .
O2 Dy1 O2 67.06(10) 2_665 .
O2 Dy1 O3 112.68(6) 2_665 8_575
O2 Dy1 O3 112.68(6) . 2_665
O2 Dy1 O3 78.00(7) 2_665 2_665
O2 Dy1 O3 78.00(7) . 8_575
O2 Dy1 N2 68.61(7) 2_665 .
O2 Dy1 N2 68.61(7) . 7_755
O2 Dy1 N2 134.29(6) . .
O2 Dy1 N2 134.28(6) 2_665 7_755
O2 Dy1 N10 139.59(6) . .
O2 Dy1 N10 139.59(6) 2_665 .
O2 Dy1 O0AA 80.36(6) . .
O2 Dy1 O0AA 80.36(6) 2_665 .
O3 Dy1 Dy1 81.45(3) 8_575 2_665
O3 Dy1 Dy1 81.45(4) 2_665 2_665
O3 Dy1 Dy2 37.23(5) 8_575 .
O3 Dy1 Dy2 37.23(5) 2_665 .
O3 Dy1 O3 64.98(9) 8_575 2_665
O3 Dy1 N2 67.46(7) 8_575 7_755
O3 Dy1 N2 67.46(7) 2_665 .
O3 Dy1 N2 130.57(6) 8_575 .
O3 Dy1 N2 130.57(6) 2_665 7_755
O3 Dy1 N10 104.08(7) 8_575 .
O3 Dy1 N10 104.08(7) 2_665 .
O3 Dy1 O0AA 147.25(5) 8_575 .
O3 Dy1 O0AA 147.25(5) 2_665 .
N2 Dy1 Dy1 104.26(4) 7_755 2_665
N2 Dy1 Dy1 104.26(4) . 2_665
N2 Dy1 Dy2 102.87(4) 7_755 .
N2 Dy1 Dy2 102.87(4) . .
N2 Dy1 N2 148.37(8) . 7_755
N10 Dy1 Dy1 173.39(7) . 2_665
N10 Dy1 Dy2 126.03(7) . .
N10 Dy1 N2 75.04(4) . .
N10 Dy1 N2 75.04(4) . 7_755
O0AA Dy1 Dy1 95.82(5) . 2_665
O0AA Dy1 Dy2 156.40(6) . .
O0AA Dy1 N2 81.89(4) . .
O0AA Dy1 N2 81.89(4) . 7_755
O0AA Dy1 N10 77.57(8) . .
Dy1 Dy2 Dy1 58.84(7) . 2_665
O3 Dy2 Dy1 37.67(4) 7_755 2_665
O3 Dy2 Dy1 80.27(7) 8_575 2_665
O3 Dy2 Dy1 37.67(4) 2_665 .
O3 Dy2 Dy1 37.67(4) . 2_665
O3 Dy2 Dy1 80.27(7) 2_665 2_665
O3 Dy2 Dy1 80.27(7) . .
O3 Dy2 Dy1 37.67(4) 8_575 .
O3 Dy2 Dy1 80.27(7) 7_755 .
O3 Dy2 O3 78.65(9) 7_755 2_665
O3 Dy2 O3 65.72(9) 8_575 2_665
O3 Dy2 O3 65.72(9) 7_755 .
O3 Dy2 O3 78.65(9) 8_575 .
O3 Dy2 O3 113.07(9) 2_665 .
O3 Dy2 O3 113.07(9) 7_755 8_575
O3 Dy2 N8 132.27(5) 8_575 .
O3 Dy2 N8 132.27(5) 7_755 2_665
O3 Dy2 N8 68.21(7) . 2_665
O3 Dy2 N8 68.21(7) 8_575 2_665
O3 Dy2 N8 68.21(7) 2_665 .
O3 Dy2 N8 132.27(5) 2_665 2_665
O3 Dy2 N8 68.21(7) 7_755 .
O3 Dy2 N8 132.27(5) . .
O3 Dy2 O10 88.71(11) 2_665 2_665
O3 Dy2 O10 146.59(5) 7_755 2_665
O3 Dy2 O10 146.59(5) . 2_665
O3 Dy2 O10 88.71(11) 7_755 .
O3 Dy2 O10 88.71(11) . .
O3 Dy2 O10 146.59(5) 2_665 .
O3 Dy2 O10 146.59(5) 8_575 .
O3 Dy2 O10 88.71(11) 8_575 2_665
N8 Dy2 Dy1 103.78(6) 2_665 2_665
N8 Dy2 Dy1 103.78(6) . 2_665
N8 Dy2 Dy1 103.78(6) . .
N8 Dy2 Dy1 103.78(6) 2_665 .
N8 Dy2 N8 148.27(13) 2_665 .
O10 Dy2 Dy1 166.86(10) . .
O10 Dy2 Dy1 108.01(13) . 2_665
O10 Dy2 Dy1 108.01(13) 2_665 .
O10 Dy2 Dy1 166.86(10) 2_665 2_665
O10 Dy2 N8 78.38(5) . .
O10 Dy2 N8 78.38(5) . 2_665
O10 Dy2 N8 78.38(5) 2_665 .
O10 Dy2 N8 78.38(5) 2_665 2_665
O10 Dy2 O10 85.1(2) . 2_665
Dy1 O2 Dy1 105.38(10) . 2_665
C5 O2 Dy1 120.91(8) . 2_665
C5 O2 Dy1 120.91(8) . .
Dy2 O3 Dy1 105.11(8) . 2_665
C7 O3 Dy1 119.24(12) . 2_665
C7 O3 Dy2 119.48(12) . .
C6 N2 Dy1 96.81(12) 2_665 .
C4 N2 Dy1 116.02(15) . .
C4 N2 C6 110.93(17) . 2_665
C3AA N2 Dy1 115.70(13) . .
C3AA N2 C6 110.21(18) . 2_665
C3AA N2 C4 106.85(17) . .
O2 C5 C6 110.62(14) . .
O2 C5 C6 110.63(14) . 8_575
C6 C5 C6 111.1(2) . 8_575
N2 C6 C5 109.45(18) 2_665 .
N2 C6 C7 108.23(17) 2_665 .
C5 C6 C7 112.74(18) . .
O3 C7 C6 111.26(15) . .
O3 C7 C14 111.3(2) . .
C14 C7 C6 110.9(2) . .
C14 N8 Dy2 95.80(17) 2_665 .
C4AA N8 Dy2 116.0(2) . .
C4AA N8 Dy2 116.0(2) 8_575 .
C4AA N8 C14 110.5(2) 8_575 2_665
C4AA N8 C14 110.5(2) . 2_665
C4AA N8 C4AA 107.5(3) 8_575 .
C7 C14 C7 113.2(2) . 8_575
N8 C14 C7 109.20(18) 2_665 8_575
N8 C14 C7 109.20(18) 2_665 .
C0AA Cr1 C0AA 91.83(18) 2_655 .
C0AA Cr1 C1AA 87.98(7) . .
C0AA Cr1 C1AA 87.98(7) . 2_655
C0AA Cr1 C1AA 87.98(7) 2_655 2_655
C0AA Cr1 C1AA 87.98(7) 2_655 .
C0AA Cr1 C2AA 179.43(12) 2_655 .
C0AA Cr1 C2AA 87.60(14) 2_655 2_655
C0AA Cr1 C2AA 87.60(14) . .
C0AA Cr1 C2AA 179.43(12) . 2_655
C1AA Cr1 C1AA 174.19(19) . 2_655
C1AA Cr1 C2AA 92.00(7) . .
C1AA Cr1 C2AA 92.00(7) 2_655 .
C1AA Cr1 C2AA 92.00(7) . 2_655
C1AA Cr1 C2AA 92.00(7) 2_655 2_655
C2AA Cr1 C2AA 93.0(2) . 2_655
N10 C0AA Cr1 175.1(3) . .
C0AA N10 Dy1 147.5(2) . .
N5 C1AA Cr1 175.3(3) . .
N7 C2AA Cr1 176.7(3) . .

loop_
_geom_bond_atom_site_label_1
_geom_bond_atom_site_label_2
_geom_bond_distance
_geom_bond_site_symmetry_2
Dy1 Dy1 3.627(4) 2_665
Dy1 Dy2 3.692(3) .
Dy1 O2 2.2803(19) 2_665
Dy1 O2 2.2803(19) .
Dy1 O3 2.337(2) 8_575
Dy1 O3 2.337(2) 2_665
Dy1 N2 2.634(3) 7_755
Dy1 N2 2.634(3) .
Dy1 N10 2.463(3) .
Dy1 O0AA 2.431(3) .
Dy2 Dy1 3.692(3) 2_665
Dy2 O3 2.3137(19) .
Dy2 O3 2.3137(19) 7_755
Dy2 O3 2.3137(19) 2_665
Dy2 O3 2.3137(19) 8_575
Dy2 N8 2.647(4) 2_665
Dy2 N8 2.647(4) .
Dy2 O10 2.400(3) .
Dy2 O10 2.400(3) 2_665
O2 Dy1 2.2803(19) 2_665
O2 C5 1.417(4) .
O3 Dy1 2.337(2) 2_665
O3 C7 1.418(3) .
N2 C6 1.491(3) 2_665
N2 C4 1.481(3) .
N2 C3AA 1.480(3) .
C5 C6 1.531(3) .
C5 C6 1.531(3) 8_575
C6 N2 1.491(3) 2_665
C6 C7 1.535(3) .
C7 C14 1.527(3) .
N8 C14 1.496(5) 2_665
N8 C4AA 1.485(3) .
N8 C4AA 1.485(3) 8_575
C14 C7 1.527(3) 8_575
C14 N8 1.496(5) 2_665
Cr1 C0AA 2.073(3) .
Cr1 C0AA 2.073(3) 2_655
Cr1 C1AA 2.077(4) 2_655
Cr1 C1AA 2.077(4) .
Cr1 C2AA 2.080(4) .
Cr1 C2AA 2.080(4) 2_655
C0AA N10 1.154(4) .
N5 C1AA 1.149(5) .
C2AA N7 1.153(5) .

loop_
_geom_hbond_atom_site_label_D
_geom_hbond_atom_site_label_H
_geom_hbond_atom_site_label_A
_geom_hbond_distance_DH
_geom_hbond_distance_HA
_geom_hbond_distance_DA
_geom_hbond_angle_DHA
O0AA H0AB N7 0.91 2.41 3.118(4) 134.7

loop_
_smtbx_masks_void_nr
_smtbx_masks_void_average_x
_smtbx_masks_void_average_y
_smtbx_masks_void_average_z
_smtbx_masks_void_volume
_smtbx_masks_void_count_electrons
_smtbx_masks_void_content
1 -0.755 0.240 0.000 783.5 176.1 18.H2O
